data_7238760
loop_
_publ_author_name
'Gautam, Prabhat'
'Dhokale, Bhausaheb'
'Mobin, Shaikh M.'
'Misra, Rajneesh'

_publ_section_title
;
 Ferrocenyl BODIPYs: synthesis, structure and properties
;
_journal_issue 32
_journal_name_full 'RSC Advances'
_journal_page_first 12105
_journal_paper_doi 10.1039/c2ra21964f
_journal_volume 2
_journal_year 2012
_chemical_formula_sum 'C55 H43 B F2 Fe2 N2'
_chemical_formula_weight 892.42
_space_group_IT_number 15
_space_group_name_Hall '-C 2yc'
_space_group_name_H-M_alt 'C 1 2/c 1'
_symmetry_cell_setting monoclinic
_symmetry_space_group_name_H-M 'C 1 2/c 1'
_atom_sites_solution_hydrogens geom
_atom_sites_solution_primary direct
_atom_sites_solution_secondary difmap
_audit_creation_method SHELXL-97
_cell_angle_alpha 90.00
_cell_angle_beta 117.784(10)
_cell_angle_gamma 90.00
_cell_formula_units_Z 4
_cell_length_a 29.777(3)
_cell_length_b 11.2969(6)
_cell_length_c 14.2126(10)
_cell_measurement_reflns_used 3274
_cell_measurement_temperature 150(2)
_cell_measurement_theta_max 32.4413
_cell_measurement_theta_min 2.9321
_cell_volume 4229.8(7)
_computing_cell_refinement 'CrysAlis RED, Oxford Diffraction Ltd.,'
_computing_data_collection 'CrysAlis CCD, Oxford Diffraction Ltd.,'
_computing_data_reduction 'CrysAlis RED, Oxford Diffraction Ltd.,'
_computing_molecular_graphics Ortep3
_computing_publication_material Shelx97
_computing_structure_refinement 'SHELXL-97 (Sheldrick, 1997)'
_computing_structure_solution 'SHELXS-97 (Sheldrick, 1997)'
_diffrn_ambient_temperature 150(2)
_diffrn_detector_area_resol_mean 15.9948
_diffrn_measured_fraction_theta_full 0.998
_diffrn_measured_fraction_theta_max 0.998
_diffrn_measurement_device_type 'OXFORD DIFFRACTION SUPER NOVA'
_diffrn_measurement_method \w/q-scan
_diffrn_radiation_monochromator graphite
_diffrn_radiation_source 'Micro-Focus (Mo) X-ray Source'
_diffrn_radiation_type MoK\a
_diffrn_radiation_wavelength 0.71073
_diffrn_reflns_av_R_equivalents 0.0760
_diffrn_reflns_av_sigmaI/netI 0.0503
_diffrn_reflns_limit_h_max 35
_diffrn_reflns_limit_h_min -35
_diffrn_reflns_limit_k_max 13
_diffrn_reflns_limit_k_min -13
_diffrn_reflns_limit_l_max 16
_diffrn_reflns_limit_l_min -16
_diffrn_reflns_number 19402
_diffrn_reflns_theta_full 25.00
_diffrn_reflns_theta_max 25.00
_diffrn_reflns_theta_min 2.94
_exptl_absorpt_coefficient_mu 0.737
_exptl_absorpt_correction_T_max 0.8788
_exptl_absorpt_correction_T_min 0.8093
_exptl_absorpt_correction_type multi-scan
_exptl_absorpt_process_details
;
CrysAlis RED, Oxford Diffraction Ltd.,
Version 1.171.31.7 (release 18-10-2006 CrysAlis171 .NET)
(compiled Oct 18 2006,16:28:17)
Empirical absorption correction using spherical harmonics,
implemented in SCALE3 ABSPACK scaling algorithm.
;
_exptl_crystal_colour 'dark red'
_exptl_crystal_density_diffrn 1.401
_exptl_crystal_density_method 'not measured'
_exptl_crystal_description BLOCK
_exptl_crystal_F_000 1848
_exptl_crystal_size_max 0.30
_exptl_crystal_size_mid 0.24
_exptl_crystal_size_min 0.18
_refine_diff_density_max 0.291
_refine_diff_density_min -0.368
_refine_diff_density_rms 0.059
_refine_ls_extinction_method none
_refine_ls_goodness_of_fit_ref 1.059
_refine_ls_hydrogen_treatment riding
_refine_ls_matrix_type full
_refine_ls_number_parameters 284
_refine_ls_number_reflns 3717
_refine_ls_number_restraints 0
_refine_ls_restrained_S_all 1.059
_refine_ls_R_factor_all 0.0841
_refine_ls_R_factor_gt 0.0529
_refine_ls_shift/su_max 0.001
_refine_ls_shift/su_mean 0.000
_refine_ls_structure_factor_coef Fsqd
_refine_ls_weighting_details 'calc w=1/[\s^2^(Fo^2^)+(0.0762P)^2^+2.7596P] where P=(Fo^2^+2Fc^2^)/3'
_refine_ls_weighting_scheme calc
_refine_ls_wR_factor_gt 0.1381
_refine_ls_wR_factor_ref 0.1649
_reflns_number_gt 2465
_reflns_number_total 3717
_reflns_threshold_expression >2sigma(I)
_cod_data_source_file c2ra21964f.txt
_cod_data_source_block rm024
_cod_depositor_comments
;
The following automatic conversions were performed:

data item '_symmetry_cell_setting' value 'Monoclinic' was changed to
'monoclinic' in accordance with the
/home/saulius/struct/COD-crude-data/automatic-downloads/DataCite-retrospective/RSC/depositions/lib/dictionaries/cif_core.dic
dictionary named 'cif_core.dic' version 2.4.2 last updated on
2011-04-26.

Automatic conversion script
Id: cif_fix_values 6909 2019-04-08 15:41:33Z antanas 
;
_cod_original_cell_volume 4229.8(5)
_cod_original_sg_symbol_H-M 'C 2/c'
_cod_database_code 7238760

loop_
_symmetry_equiv_pos_as_xyz
'x, y, z'
'-x, y, -z+1/2'
'x+1/2, y+1/2, z'
'-x+1/2, y+1/2, -z+1/2'
'-x, -y, -z'
'x, -y, z-1/2'
'-x+1/2, -y+1/2, -z'
'x+1/2, -y+1/2, z-1/2'

loop_
_atom_site_label
_atom_site_type_symbol
_atom_site_fract_x
_atom_site_fract_y
_atom_site_fract_z
_atom_site_U_iso_or_equiv
_atom_site_adp_type
_atom_site_occupancy
_atom_site_symmetry_multiplicity
_atom_site_calc_flag
_atom_site_refinement_flags
C1 C 1.02711(14) 0.7585(3) 0.3462(3) 0.0422(8) Uani 1 1 d .
C2 C 1.0000 0.6985(4) 0.2500 0.0425(12) Uani 1 2 d S
C3 C 1.0000 0.5657(4) 0.2500 0.0484(13) Uani 1 2 d S
C4 C 0.96794(18) 0.5037(4) 0.2776(4) 0.0676(12) Uani 1 1 d .
H4 H 0.9454 0.5452 0.2961 0.081 Uiso 1 1 calc R
C5 C 0.9685(2) 0.3831(4) 0.2785(4) 0.0956(18) Uani 1 1 d .
H5 H 0.9470 0.3408 0.2990 0.115 Uiso 1 1 calc R
C6 C 1.0000 0.3231(6) 0.2500 0.102(3) Uani 1 2 d S
H6 H 1.0000 0.2390 0.2500 0.122 Uiso 1 2 calc SR
C7 C 1.05797(15) 0.7187(3) 0.4517(3) 0.0472(9) Uani 1 1 d .
C8 C 1.07413(19) 0.5965(4) 0.4923(3) 0.0703(13) Uani 1 1 d .
H8A H 1.0997 0.5998 0.5673 0.105 Uiso 1 1 calc R
H8B H 1.0886 0.5578 0.4509 0.105 Uiso 1 1 calc R
H8C H 1.0447 0.5512 0.4856 0.105 Uiso 1 1 calc R
C9 C 1.07296(15) 0.8196(3) 0.5154(3) 0.0484(9) Uani 1 1 d .
C10 C 1.05245(15) 0.9190(3) 0.4499(3) 0.0476(9) Uani 1 1 d .
C11 C 1.05719(16) 1.0454(3) 0.4831(3) 0.0618(11) Uani 1 1 d .
H11A H 1.0727 1.0907 0.4469 0.093 Uiso 1 1 calc R
H11B H 1.0786 1.0511 0.5602 0.093 Uiso 1 1 calc R
H11C H 1.0235 1.0775 0.4640 0.093 Uiso 1 1 calc R
C12 C 1.10260(15) 0.8240(3) 0.6287(3) 0.0507(9) Uani 1 1 d .
C13 C 1.12469(16) 0.8271(3) 0.7225(3) 0.0534(10) Uani 1 1 d .
C14 C 1.15009(15) 0.8292(3) 0.8372(3) 0.0510(9) Uani 1 1 d .
C15 C 1.16854(18) 0.7268(4) 0.8951(3) 0.0653(12) Uani 1 1 d .
H15 H 1.1655 0.6542 0.8590 0.078 Uiso 1 1 calc R
C16 C 1.19139(19) 0.7281(4) 1.0045(3) 0.0660(12) Uani 1 1 d .
H16 H 1.2034 0.6560 1.0426 0.079 Uiso 1 1 calc R
C17 C 1.19728(14) 0.8327(3) 1.0604(3) 0.0489(9) Uani 1 1 d .
C18 C 1.17958(16) 0.9350(3) 1.0020(3) 0.0566(10) Uani 1 1 d .
H18 H 1.1834 1.0082 1.0379 0.068 Uiso 1 1 calc R
C19 C 1.15660(16) 0.9335(3) 0.8928(3) 0.0595(11) Uani 1 1 d .
H19 H 1.1449 1.0057 0.8548 0.071 Uiso 1 1 calc R
C20 C 1.22098(15) 0.8341(3) 1.1776(3) 0.0516(9) Uani 1 1 d .
C21 C 1.25639(17) 0.7507(4) 1.2477(3) 0.0634(12) Uani 1 1 d .
H21 H 1.2692 0.6841 1.2271 0.076 Uiso 1 1 calc R
C22 C 1.26937(17) 0.7833(4) 1.3535(3) 0.0720(13) Uani 1 1 d .
H22 H 1.2924 0.7425 1.4159 0.086 Uiso 1 1 calc R
C23 C 1.24228(17) 0.8865(4) 1.3501(3) 0.0670(12) Uani 1 1 d .
H23 H 1.2438 0.9278 1.4098 0.080 Uiso 1 1 calc R
C24 C 1.21193(16) 0.9182(3) 1.2409(3) 0.0562(10) Uani 1 1 d .
H24 H 1.1896 0.9841 1.2152 0.067 Uiso 1 1 calc R
C25 C 1.12726(19) 0.6740(4) 1.1660(4) 0.0769(14) Uani 1 1 d .
H25 H 1.1124 0.6779 1.0907 0.092 Uiso 1 1 calc R
C26 C 1.1626(2) 0.5873(4) 1.2318(4) 0.0867(15) Uani 1 1 d .
H26 H 1.1754 0.5225 1.2089 0.104 Uiso 1 1 calc R
C27 C 1.1749(2) 0.6161(5) 1.3377(4) 0.0929(18) Uani 1 1 d .
H27 H 1.1979 0.5741 1.3994 0.111 Uiso 1 1 calc R
C28 C 1.1472(2) 0.7185(5) 1.3362(4) 0.0818(15) Uani 1 1 d .
H28 H 1.1483 0.7573 1.3966 0.098 Uiso 1 1 calc R
C29 C 1.11821(18) 0.7524(4) 1.2312(4) 0.0705(13) Uani 1 1 d .
H29 H 1.0958 0.8182 1.2075 0.085 Uiso 1 1 calc R
N1 N 1.02563(11) 0.8829(2) 0.3481(2) 0.0454(7) Uani 1 1 d .
B1 B 1.0000 0.9634(5) 0.2500 0.0433(13) Uani 1 2 d S
F1 F 1.03595(10) 1.0330(2) 0.24206(18) 0.0746(7) Uani 1 1 d .
Fe1 Fe 1.19321(2) 0.75255(4) 1.26842(4) 0.0526(2) Uani 1 1 d .

loop_
_atom_site_aniso_label
_atom_site_aniso_U_11
_atom_site_aniso_U_22
_atom_site_aniso_U_33
_atom_site_aniso_U_23
_atom_site_aniso_U_13
_atom_site_aniso_U_12
C1 0.055(2) 0.0353(19) 0.0363(19) 0.0007(14) 0.0209(18) 0.0004(15)
C2 0.051(3) 0.033(2) 0.047(3) 0.000 0.025(3) 0.000
C3 0.064(4) 0.038(3) 0.041(3) 0.000 0.023(3) 0.000
C4 0.081(3) 0.055(3) 0.080(3) 0.005(2) 0.048(3) -0.003(2)
C5 0.123(5) 0.057(3) 0.118(5) 0.004(3) 0.067(4) -0.032(3)
C6 0.156(9) 0.038(4) 0.109(6) 0.000 0.060(6) 0.000
C7 0.054(2) 0.046(2) 0.040(2) 0.0061(16) 0.0208(19) 0.0026(17)
C8 0.092(4) 0.055(3) 0.050(3) 0.0140(19) 0.022(2) 0.011(2)
C9 0.051(2) 0.055(2) 0.038(2) -0.0023(17) 0.0200(18) -0.0036(17)
C10 0.057(2) 0.044(2) 0.044(2) -0.0031(16) 0.0249(19) -0.0037(17)
C11 0.072(3) 0.053(2) 0.054(3) -0.0123(18) 0.024(2) -0.007(2)
C12 0.055(2) 0.055(2) 0.041(2) 0.0008(17) 0.021(2) -0.0063(18)
C13 0.054(2) 0.058(2) 0.047(2) 0.0006(18) 0.023(2) -0.0060(18)
C14 0.049(2) 0.063(2) 0.040(2) -0.0016(18) 0.0202(18) -0.0052(18)
C15 0.086(3) 0.062(3) 0.042(2) -0.0029(18) 0.026(2) 0.009(2)
C16 0.088(3) 0.061(3) 0.043(2) 0.0103(18) 0.025(2) 0.020(2)
C17 0.045(2) 0.059(2) 0.040(2) 0.0008(17) 0.0179(18) 0.0018(17)
C18 0.069(3) 0.050(2) 0.045(2) -0.0010(17) 0.022(2) -0.0036(19)
C19 0.069(3) 0.056(2) 0.044(2) 0.0076(18) 0.019(2) -0.005(2)
C20 0.050(2) 0.060(2) 0.040(2) -0.0013(17) 0.0165(19) -0.0014(18)
C21 0.055(3) 0.078(3) 0.051(3) 0.000(2) 0.019(2) 0.015(2)
C22 0.056(3) 0.099(3) 0.037(2) 0.004(2) 0.002(2) 0.003(2)
C23 0.074(3) 0.074(3) 0.041(2) -0.012(2) 0.016(2) -0.012(2)
C24 0.062(3) 0.053(2) 0.049(2) -0.0076(17) 0.022(2) -0.0049(19)
C25 0.077(3) 0.092(4) 0.052(3) -0.007(2) 0.022(3) -0.033(3)
C26 0.099(4) 0.057(3) 0.096(4) -0.007(3) 0.040(4) -0.016(3)
C27 0.112(5) 0.084(4) 0.058(3) 0.025(3) 0.019(3) -0.026(3)
C28 0.102(4) 0.090(4) 0.063(3) 0.000(3) 0.046(3) -0.024(3)
C29 0.060(3) 0.082(3) 0.068(3) 0.006(2) 0.029(3) -0.010(2)
N1 0.057(2) 0.0358(16) 0.0374(17) -0.0022(12) 0.0165(15) -0.0005(13)
B1 0.044(4) 0.037(3) 0.042(3) 0.000 0.014(3) 0.000
F1 0.0805(18) 0.0643(15) 0.0599(15) 0.0104(11) 0.0166(13) -0.0256(13)
Fe1 0.0607(4) 0.0541(4) 0.0358(4) 0.0007(2) 0.0165(3) -0.0012(3)

loop_
_atom_type_symbol
_atom_type_description
_atom_type_scat_dispersion_real
_atom_type_scat_dispersion_imag
_atom_type_scat_source
C C 0.0033 0.0016 'International Tables Vol C Tables 4.2.6.8 and 6.1.1.4'
H H 0.0000 0.0000 'International Tables Vol C Tables 4.2.6.8 and 6.1.1.4'
N N 0.0061 0.0033 'International Tables Vol C Tables 4.2.6.8 and 6.1.1.4'
B B 0.0013 0.0007 'International Tables Vol C Tables 4.2.6.8 and 6.1.1.4'
F F 0.0171 0.0103 'International Tables Vol C Tables 4.2.6.8 and 6.1.1.4'
Fe Fe 0.3463 0.8444 'International Tables Vol C Tables 4.2.6.8 and 6.1.1.4'

loop_
_geom_angle_atom_site_label_1
_geom_angle_atom_site_label_2
_geom_angle_atom_site_label_3
_geom_angle
_geom_angle_site_symmetry_1
_geom_angle_site_symmetry_3
C2 C1 N1 119.6(3) . .
C2 C1 C7 132.4(3) . .
N1 C1 C7 107.9(3) . .
C1 C2 C1 121.9(4) . 2_755
C1 C2 C3 119.0(2) . .
C1 C2 C3 119.0(2) 2_755 .
C4 C3 C4 119.0(5) 2_755 .
C4 C3 C2 120.5(3) 2_755 .
C4 C3 C2 120.5(3) . .
C5 C4 C3 120.1(5) . .
C5 C4 H4 119.9 . .
C3 C4 H4 119.9 . .
C4 C5 C6 120.2(5) . .
C4 C5 H5 119.9 . .
C6 C5 H5 119.9 . .
C5 C6 C5 120.2(6) 2_755 .
C5 C6 H6 119.9 2_755 .
C5 C6 H6 119.9 . .
C9 C7 C1 106.3(3) . .
C9 C7 C8 124.0(3) . .
C1 C7 C8 129.7(3) . .
C7 C8 H8A 109.5 . .
C7 C8 H8B 109.5 . .
H8A C8 H8B 109.5 . .
C7 C8 H8C 109.5 . .
H8A C8 H8C 109.5 . .
H8B C8 H8C 109.5 . .
C7 C9 C10 108.4(3) . .
C7 C9 C12 127.1(3) . .
C10 C9 C12 124.5(3) . .
N1 C10 C9 109.0(3) . .
N1 C10 C11 123.4(3) . .
C9 C10 C11 127.6(3) . .
C10 C11 H11A 109.5 . .
C10 C11 H11B 109.5 . .
H11A C11 H11B 109.5 . .
C10 C11 H11C 109.5 . .
H11A C11 H11C 109.5 . .
H11B C11 H11C 109.5 . .
C13 C12 C9 176.5(4) . .
C12 C13 C14 177.9(4) . .
C15 C14 C19 117.7(3) . .
C15 C14 C13 121.0(3) . .
C19 C14 C13 121.3(3) . .
C14 C15 C16 121.1(4) . .
C14 C15 H15 119.5 . .
C16 C15 H15 119.5 . .
C15 C16 C17 121.3(4) . .
C15 C16 H16 119.4 . .
C17 C16 H16 119.4 . .
C18 C17 C16 117.3(3) . .
C18 C17 C20 121.3(3) . .
C16 C17 C20 121.4(3) . .
C19 C18 C17 121.3(4) . .
C19 C18 H18 119.3 . .
C17 C18 H18 119.3 . .
C18 C19 C14 121.3(4) . .
C18 C19 H19 119.3 . .
C14 C19 H19 119.3 . .
C24 C20 C21 107.3(3) . .
C24 C20 C17 126.2(3) . .
C21 C20 C17 126.5(3) . .
C24 C20 Fe1 69.5(2) . .
C21 C20 Fe1 69.2(2) . .
C17 C20 Fe1 125.9(3) . .
C22 C21 C20 108.6(4) . .
C22 C21 Fe1 69.9(3) . .
C20 C21 Fe1 70.2(2) . .
C22 C21 H21 125.7 . .
C20 C21 H21 125.7 . .
Fe1 C21 H21 125.8 . .
C23 C22 C21 108.1(4) . .
C23 C22 Fe1 70.1(3) . .
C21 C22 Fe1 69.4(2) . .
C23 C22 H22 125.9 . .
C21 C22 H22 125.9 . .
Fe1 C22 H22 126.1 . .
C22 C23 C24 107.9(4) . .
C22 C23 Fe1 69.7(3) . .
C24 C23 Fe1 69.3(2) . .
C22 C23 H23 126.1 . .
C24 C23 H23 126.1 . .
Fe1 C23 H23 126.5 . .
C20 C24 C23 108.1(4) . .
C20 C24 Fe1 70.0(2) . .
C23 C24 Fe1 69.7(2) . .
C20 C24 H24 126.0 . .
C23 C24 H24 126.0 . .
Fe1 C24 H24 125.9 . .
C29 C25 C26 108.2(4) . .
C29 C25 Fe1 70.6(3) . .
C26 C25 Fe1 69.9(3) . .
C29 C25 H25 125.9 . .
C26 C25 H25 125.9 . .
Fe1 C25 H25 125.2 . .
C27 C26 C25 106.7(5) . .
C27 C26 Fe1 69.7(3) . .
C25 C26 Fe1 69.0(3) . .
C27 C26 H26 126.7 . .
C25 C26 H26 126.7 . .
Fe1 C26 H26 126.2 . .
C26 C27 C28 108.2(5) . .
C26 C27 Fe1 69.8(3) . .
C28 C27 Fe1 70.1(3) . .
C26 C27 H27 125.9 . .
C28 C27 H27 125.9 . .
Fe1 C27 H27 125.9 . .
C29 C28 C27 108.0(5) . .
C29 C28 Fe1 70.1(3) . .
C27 C28 Fe1 69.3(3) . .
C29 C28 H28 126.0 . .
C27 C28 H28 126.0 . .
Fe1 C28 H28 126.2 . .
C28 C29 C25 108.9(5) . .
C28 C29 Fe1 70.3(3) . .
C25 C29 Fe1 69.3(3) . .
C28 C29 H29 125.5 . .
C25 C29 H29 125.5 . .
Fe1 C29 H29 126.4 . .
C10 N1 C1 108.3(3) . .
C10 N1 B1 126.1(3) . .
C1 N1 B1 125.5(3) . .
F1 B1 F1 110.2(4) . 2_755
F1 B1 N1 109.90(15) . 2_755
F1 B1 N1 109.66(15) 2_755 2_755
F1 B1 N1 109.66(15) . .
F1 B1 N1 109.90(15) 2_755 .
N1 B1 N1 107.5(4) 2_755 .
C25 Fe1 C27 68.1(2) . .
C25 Fe1 C21 122.9(2) . .
C27 Fe1 C21 122.4(2) . .
C25 Fe1 C26 41.0(2) . .
C27 Fe1 C26 40.6(2) . .
C21 Fe1 C26 106.7(2) . .
C25 Fe1 C29 40.15(19) . .
C27 Fe1 C29 67.5(2) . .
C21 Fe1 C29 159.39(19) . .
C26 Fe1 C29 68.1(2) . .
C25 Fe1 C22 159.7(2) . .
C27 Fe1 C22 108.4(2) . .
C21 Fe1 C22 40.62(18) . .
C26 Fe1 C22 123.3(2) . .
C29 Fe1 C22 158.9(2) . .
C25 Fe1 C24 121.58(18) . .
C27 Fe1 C24 161.0(2) . .
C21 Fe1 C24 68.18(17) . .
C26 Fe1 C24 157.09(19) . .
C29 Fe1 C24 108.35(18) . .
C22 Fe1 C24 68.31(18) . .
C25 Fe1 C28 67.6(2) . .
C27 Fe1 C28 40.6(2) . .
C21 Fe1 C28 159.0(2) . .
C26 Fe1 C28 68.3(2) . .
C29 Fe1 C28 39.62(19) . .
C22 Fe1 C28 123.8(2) . .
C24 Fe1 C28 124.4(2) . .
C25 Fe1 C23 158.2(2) . .
C27 Fe1 C23 124.50(19) . .
C21 Fe1 C23 68.04(18) . .
C26 Fe1 C23 159.9(2) . .
C29 Fe1 C23 123.59(19) . .
C22 Fe1 C23 40.21(18) . .
C24 Fe1 C23 40.97(15) . .
C28 Fe1 C23 109.2(2) . .
C25 Fe1 C20 106.56(17) . .
C27 Fe1 C20 157.4(2) . .
C21 Fe1 C20 40.66(15) . .
C26 Fe1 C20 121.0(2) . .
C29 Fe1 C20 123.48(17) . .
C22 Fe1 C20 68.49(17) . .
C24 Fe1 C20 40.58(15) . .
C28 Fe1 C20 159.6(2) . .
C23 Fe1 C20 68.53(16) . .

loop_
_geom_bond_atom_site_label_1
_geom_bond_atom_site_label_2
_geom_bond_distance
_geom_bond_site_symmetry_2
C1 C2 1.397(4) .
C1 N1 1.406(4) .
C1 C7 1.417(5) .
C2 C1 1.397(4) 2_755
C2 C3 1.500(6) .
C3 C4 1.381(5) 2_755
C3 C4 1.381(5) .
C4 C5 1.362(6) .
C4 H4 0.9500 .
C5 C6 1.362(6) .
C5 H5 0.9500 .
C6 C5 1.362(6) 2_755
C6 H6 0.9500 .
C7 C9 1.393(5) .
C7 C8 1.488(5) .
C8 H8A 0.9800 .
C8 H8B 0.9800 .
C8 H8C 0.9800 .
C9 C10 1.404(5) .
C9 C12 1.432(5) .
C10 N1 1.350(4) .
C10 C11 1.489(5) .
C11 H11A 0.9800 .
C11 H11B 0.9800 .
C11 H11C 0.9800 .
C12 C13 1.180(5) .
C13 C14 1.443(5) .
C14 C15 1.376(5) .
C14 C19 1.381(5) .
C15 C16 1.377(6) .
C15 H15 0.9500 .
C16 C17 1.388(5) .
C16 H16 0.9500 .
C17 C18 1.377(5) .
C17 C20 1.475(5) .
C18 C19 1.373(5) .
C18 H18 0.9500 .
C19 H19 0.9500 .
C20 C24 1.418(5) .
C20 C21 1.419(5) .
C20 Fe1 2.048(4) .
C21 C22 1.415(6) .
C21 Fe1 2.035(5) .
C21 H21 0.9500 .
C22 C23 1.406(6) .
C22 Fe1 2.042(5) .
C22 H22 0.9500 .
C23 C24 1.431(5) .
C23 Fe1 2.047(4) .
C23 H23 0.9500 .
C24 Fe1 2.042(4) .
C24 H24 0.9500 .
C25 C29 1.396(7) .
C25 C26 1.423(7) .
C25 Fe1 2.024(4) .
C25 H25 0.9500 .
C26 C27 1.411(7) .
C26 Fe1 2.036(4) .
C26 H26 0.9500 .
C27 C28 1.416(7) .
C27 Fe1 2.035(4) .
C27 H27 0.9500 .
C28 C29 1.385(7) .
C28 Fe1 2.045(5) .
C28 H28 0.9500 .
C29 Fe1 2.041(5) .
C29 H29 0.9500 .
N1 B1 1.536(4) .
B1 F1 1.375(4) .
B1 F1 1.375(4) 2_755
B1 N1 1.536(4) 2_755

loop_
_geom_torsion_atom_site_label_1
_geom_torsion_atom_site_label_2
_geom_torsion_atom_site_label_3
_geom_torsion_atom_site_label_4
_geom_torsion
_geom_torsion_site_symmetry_1
_geom_torsion_site_symmetry_4
N1 C1 C2 C1 2.8(2) . 2_755
C7 C1 C2 C1 -178.2(5) . 2_755
N1 C1 C2 C3 -177.2(2) . .
C7 C1 C2 C3 1.8(5) . .
C1 C2 C3 C4 -99.0(3) . 2_755
C1 C2 C3 C4 81.0(3) 2_755 2_755
C1 C2 C3 C4 81.0(3) . .
C1 C2 C3 C4 -99.0(3) 2_755 .
C4 C3 C4 C5 0.7(4) 2_755 .
C2 C3 C4 C5 -179.3(4) . .
C3 C4 C5 C6 -1.4(7) . .
C4 C5 C6 C5 0.7(4) . 2_755
C2 C1 C7 C9 -177.1(3) . .
N1 C1 C7 C9 2.1(4) . .
C2 C1 C7 C8 4.6(7) . .
N1 C1 C7 C8 -176.3(4) . .
C1 C7 C9 C10 -1.1(4) . .
C8 C7 C9 C10 177.4(4) . .
C1 C7 C9 C12 176.8(4) . .
C8 C7 C9 C12 -4.7(7) . .
C7 C9 C10 N1 -0.4(5) . .
C12 C9 C10 N1 -178.3(4) . .
C7 C9 C10 C11 178.3(4) . .
C12 C9 C10 C11 0.3(7) . .
C7 C9 C12 C13 -87(7) . .
C10 C9 C12 C13 90(7) . .
C9 C12 C13 C14 16(17) . .
C12 C13 C14 C15 77(12) . .
C12 C13 C14 C19 -103(12) . .
C19 C14 C15 C16 1.8(7) . .
C13 C14 C15 C16 -178.0(4) . .
C14 C15 C16 C17 -0.9(8) . .
C15 C16 C17 C18 -0.3(7) . .
C15 C16 C17 C20 179.0(4) . .
C16 C17 C18 C19 0.6(6) . .
C20 C17 C18 C19 -178.7(4) . .
C17 C18 C19 C14 0.3(7) . .
C15 C14 C19 C18 -1.5(6) . .
C13 C14 C19 C18 178.3(4) . .
C18 C17 C20 C24 26.1(6) . .
C16 C17 C20 C24 -153.2(4) . .
C18 C17 C20 C21 -155.0(4) . .
C16 C17 C20 C21 25.8(6) . .
C18 C17 C20 Fe1 115.7(4) . .
C16 C17 C20 Fe1 -63.6(5) . .
C24 C20 C21 C22 -0.3(5) . .
C17 C20 C21 C22 -179.5(4) . .
Fe1 C20 C21 C22 -59.6(3) . .
C24 C20 C21 Fe1 59.2(3) . .
C17 C20 C21 Fe1 -119.9(4) . .
C20 C21 C22 C23 0.1(5) . .
Fe1 C21 C22 C23 -59.6(3) . .
C20 C21 C22 Fe1 59.7(3) . .
C21 C22 C23 C24 0.2(5) . .
Fe1 C22 C23 C24 -59.0(3) . .
C21 C22 C23 Fe1 59.2(3) . .
C21 C20 C24 C23 0.5(5) . .
C17 C20 C24 C23 179.6(4) . .
Fe1 C20 C24 C23 59.5(3) . .
C21 C20 C24 Fe1 -59.0(3) . .
C17 C20 C24 Fe1 120.1(4) . .
C22 C23 C24 C20 -0.4(5) . .
Fe1 C23 C24 C20 -59.7(3) . .
C22 C23 C24 Fe1 59.2(3) . .
C29 C25 C26 C27 -0.7(5) . .
Fe1 C25 C26 C27 59.8(3) . .
C29 C25 C26 Fe1 -60.5(3) . .
C25 C26 C27 C28 0.4(6) . .
Fe1 C26 C27 C28 59.7(4) . .
C25 C26 C27 Fe1 -59.4(3) . .
C26 C27 C28 C29 0.1(6) . .
Fe1 C27 C28 C29 59.6(3) . .
C26 C27 C28 Fe1 -59.6(4) . .
C27 C28 C29 C25 -0.5(6) . .
Fe1 C28 C29 C25 58.7(3) . .
C27 C28 C29 Fe1 -59.2(4) . .
C26 C25 C29 C28 0.7(5) . .
Fe1 C25 C29 C28 -59.3(3) . .
C26 C25 C29 Fe1 60.1(3) . .
C9 C10 N1 C1 1.7(4) . .
C11 C10 N1 C1 -177.1(4) . .
C9 C10 N1 B1 -175.5(3) . .
C11 C10 N1 B1 5.7(6) . .
C2 C1 N1 C10 176.9(3) . .
C7 C1 N1 C10 -2.3(4) . .
C2 C1 N1 B1 -5.8(5) . .
C7 C1 N1 B1 174.9(3) . .
C10 N1 B1 F1 60.3(4) . .
C1 N1 B1 F1 -116.5(4) . .
C10 N1 B1 F1 -61.1(4) . 2_755
C1 N1 B1 F1 122.2(4) . 2_755
C10 N1 B1 N1 179.7(4) . 2_755
C1 N1 B1 N1 2.9(2) . 2_755
C29 C25 Fe1 C27 80.6(3) . .
C26 C25 Fe1 C27 -38.2(3) . .
C29 C25 Fe1 C21 -164.1(3) . .
C26 C25 Fe1 C21 77.1(3) . .
C29 C25 Fe1 C26 118.8(4) . .
C26 C25 Fe1 C29 -118.8(4) . .
C29 C25 Fe1 C22 164.7(5) . .
C26 C25 Fe1 C22 45.9(6) . .
C29 C25 Fe1 C24 -81.0(3) . .
C26 C25 Fe1 C24 160.2(3) . .
C29 C25 Fe1 C28 36.6(3) . .
C26 C25 Fe1 C28 -82.2(3) . .
C29 C25 Fe1 C23 -49.2(6) . .
C26 C25 Fe1 C23 -168.0(4) . .
C29 C25 Fe1 C20 -122.7(3) . .
C26 C25 Fe1 C20 118.5(3) . .
C26 C27 Fe1 C25 38.6(3) . .
C28 C27 Fe1 C25 -80.6(3) . .
C26 C27 Fe1 C21 -77.4(4) . .
C28 C27 Fe1 C21 163.4(3) . .
C28 C27 Fe1 C26 -119.2(5) . .
C26 C27 Fe1 C29 82.1(4) . .
C28 C27 Fe1 C29 -37.1(3) . .
C26 C27 Fe1 C22 -120.0(3) . .
C28 C27 Fe1 C22 120.8(3) . .
C26 C27 Fe1 C24 163.2(5) . .
C28 C27 Fe1 C24 44.0(8) . .
C26 C27 Fe1 C28 119.2(5) . .
C26 C27 Fe1 C23 -161.6(3) . .
C28 C27 Fe1 C23 79.2(4) . .
C26 C27 Fe1 C20 -41.9(6) . .
C28 C27 Fe1 C20 -161.1(4) . .
C22 C21 Fe1 C25 -163.9(3) . .
C20 C21 Fe1 C25 76.5(3) . .
C22 C21 Fe1 C27 -80.5(3) . .
C20 C21 Fe1 C27 160.0(2) . .
C22 C21 Fe1 C26 -122.0(3) . .
C20 C21 Fe1 C26 118.5(3) . .
C22 C21 Fe1 C29 165.9(4) . .
C20 C21 Fe1 C29 46.3(5) . .
C20 C21 Fe1 C22 -119.6(4) . .
C22 C21 Fe1 C24 81.7(3) . .
C20 C21 Fe1 C24 -37.9(2) . .
C22 C21 Fe1 C28 -49.2(6) . .
C20 C21 Fe1 C28 -168.8(5) . .
C22 C21 Fe1 C23 37.4(3) . .
C20 C21 Fe1 C23 -82.2(2) . .
C22 C21 Fe1 C20 119.6(4) . .
C27 C26 Fe1 C25 -118.0(5) . .
C25 C26 Fe1 C27 118.0(5) . .
C27 C26 Fe1 C21 120.6(4) . .
C25 C26 Fe1 C21 -121.3(3) . .
C27 C26 Fe1 C29 -80.5(4) . .
C25 C26 Fe1 C29 37.5(3) . .
C27 C26 Fe1 C22 79.3(4) . .
C25 C26 Fe1 C22 -162.7(3) . .
C27 C26 Fe1 C24 -166.0(5) . .
C25 C26 Fe1 C24 -48.0(6) . .
C27 C26 Fe1 C28 -37.7(3) . .
C25 C26 Fe1 C28 80.3(3) . .
C27 C26 Fe1 C23 49.0(8) . .
C25 C26 Fe1 C23 167.1(5) . .
C27 C26 Fe1 C20 162.6(3) . .
C25 C26 Fe1 C20 -79.4(3) . .
C28 C29 Fe1 C25 120.2(4) . .
C28 C29 Fe1 C27 38.0(3) . .
C25 C29 Fe1 C27 -82.3(3) . .
C28 C29 Fe1 C21 161.1(4) . .
C25 C29 Fe1 C21 40.9(6) . .
C28 C29 Fe1 C26 81.9(3) . .
C25 C29 Fe1 C26 -38.3(3) . .
C28 C29 Fe1 C22 -45.0(6) . .
C25 C29 Fe1 C22 -165.3(5) . .
C28 C29 Fe1 C24 -122.2(3) . .
C25 C29 Fe1 C24 117.6(3) . .
C25 C29 Fe1 C28 -120.2(4) . .
C28 C29 Fe1 C23 -79.5(3) . .
C25 C29 Fe1 C23 160.3(3) . .
C28 C29 Fe1 C20 -164.5(3) . .
C25 C29 Fe1 C20 75.3(3) . .
C23 C22 Fe1 C25 161.3(5) . .
C21 C22 Fe1 C25 42.0(6) . .
C23 C22 Fe1 C27 -122.1(3) . .
C21 C22 Fe1 C27 118.6(3) . .
C23 C22 Fe1 C21 119.3(4) . .
C23 C22 Fe1 C26 -164.4(3) . .
C21 C22 Fe1 C26 76.3(3) . .
C23 C22 Fe1 C29 -46.9(6) . .
C21 C22 Fe1 C29 -166.2(4) . .
C23 C22 Fe1 C24 38.0(2) . .
C21 C22 Fe1 C24 -81.3(3) . .
C23 C22 Fe1 C28 -79.8(3) . .
C21 C22 Fe1 C28 160.9(3) . .
C21 C22 Fe1 C23 -119.3(4) . .
C23 C22 Fe1 C20 81.8(3) . .
C21 C22 Fe1 C20 -37.5(2) . .
C20 C24 Fe1 C25 -78.3(3) . .
C23 C24 Fe1 C25 162.6(3) . .
C20 C24 Fe1 C27 165.5(6) . .
C23 C24 Fe1 C27 46.4(7) . .
C20 C24 Fe1 C21 37.9(2) . .
C23 C24 Fe1 C21 -81.2(3) . .
C20 C24 Fe1 C26 -43.3(6) . .
C23 C24 Fe1 C26 -162.5(5) . .
C20 C24 Fe1 C29 -120.4(3) . .
C23 C24 Fe1 C29 120.5(3) . .
C20 C24 Fe1 C22 81.8(3) . .
C23 C24 Fe1 C22 -37.3(3) . .
C20 C24 Fe1 C28 -161.3(3) . .
C23 C24 Fe1 C28 79.6(3) . .
C20 C24 Fe1 C23 119.1(4) . .
C23 C24 Fe1 C20 -119.1(4) . .
C29 C28 Fe1 C25 -37.1(3) . .
C27 C28 Fe1 C25 82.1(3) . .
C29 C28 Fe1 C27 -119.2(4) . .
C29 C28 Fe1 C21 -161.5(4) . .
C27 C28 Fe1 C21 -42.3(7) . .
C29 C28 Fe1 C26 -81.5(3) . .
C27 C28 Fe1 C26 37.7(3) . .
C27 C28 Fe1 C29 119.2(4) . .
C29 C28 Fe1 C22 162.1(3) . .
C27 C28 Fe1 C22 -78.7(4) . .
C29 C28 Fe1 C24 76.8(3) . .
C27 C28 Fe1 C24 -164.1(3) . .
C29 C28 Fe1 C23 119.8(3) . .
C27 C28 Fe1 C23 -121.0(3) . .
C29 C28 Fe1 C20 39.9(7) . .
C27 C28 Fe1 C20 159.0(4) . .
C22 C23 Fe1 C25 -162.6(4) . .
C24 C23 Fe1 C25 -43.3(6) . .
C22 C23 Fe1 C27 77.3(4) . .
C24 C23 Fe1 C27 -163.4(3) . .
C22 C23 Fe1 C21 -37.7(3) . .
C24 C23 Fe1 C21 81.6(3) . .
C22 C23 Fe1 C26 40.8(7) . .
C24 C23 Fe1 C26 160.1(5) . .
C22 C23 Fe1 C29 161.6(3) . .
C24 C23 Fe1 C29 -79.1(3) . .
C24 C23 Fe1 C22 119.3(4) . .
C22 C23 Fe1 C24 -119.3(4) . .
C22 C23 Fe1 C28 120.0(3) . .
C24 C23 Fe1 C28 -120.7(3) . .
C22 C23 Fe1 C20 -81.7(3) . .
C24 C23 Fe1 C20 37.6(2) . .
C24 C20 Fe1 C25 119.5(3) . .
C21 C20 Fe1 C25 -121.6(3) . .
C17 C20 Fe1 C25 -1.0(4) . .
C24 C20 Fe1 C27 -167.7(4) . .
C21 C20 Fe1 C27 -48.9(5) . .
C17 C20 Fe1 C27 71.7(6) . .
C24 C20 Fe1 C21 -118.8(3) . .
C17 C20 Fe1 C21 120.6(4) . .
C24 C20 Fe1 C26 161.8(3) . .
C21 C20 Fe1 C26 -79.3(3) . .
C17 C20 Fe1 C26 41.3(4) . .
C24 C20 Fe1 C29 78.9(3) . .
C21 C20 Fe1 C29 -162.2(3) . .
C17 C20 Fe1 C29 -41.6(4) . .
C24 C20 Fe1 C22 -81.3(3) . .
C21 C20 Fe1 C22 37.5(3) . .
C17 C20 Fe1 C22 158.1(4) . .
C21 C20 Fe1 C24 118.8(3) . .
C17 C20 Fe1 C24 -120.5(4) . .
C24 C20 Fe1 C28 49.6(6) . .
C21 C20 Fe1 C28 168.4(5) . .
C17 C20 Fe1 C28 -70.9(6) . .
C24 C20 Fe1 C23 -38.0(2) . .
C21 C20 Fe1 C23 80.9(3) . .
C17 C20 Fe1 C23 -158.5(4) . .
